data_4087052
loop_
_publ_author_name
'Wang, Baiquan'
'Zhu, Bolin'
'Xu, Shansheng'
'Zhou, Xiuzhong'

_publ_section_title
;
 Reactions of Doubly Bridged Biscyclopentadienes with Molybdenum
 (Tungsten) Carbonyl
;
_journal_issue 24
_journal_name_full Organometallics
_journal_page_first 4842
_journal_page_last 4852
_journal_paper_doi 10.1021/om034039z
_journal_volume 22
_journal_year 2003
_chemical_formula_sum 'C24 H22 Ge Mo2 O6'
_chemical_formula_weight 670.89
_space_group_IT_number 2
_symmetry_cell_setting triclinic
_symmetry_space_group_name_Hall '-P 1'
_symmetry_space_group_name_H-M 'P -1'
_atom_sites_solution_hydrogens geom
_atom_sites_solution_primary direct
_atom_sites_solution_secondary difmap
_audit_creation_method SHELXL-97
_cell_angle_alpha 76.617(6)
_cell_angle_beta 75.152(6)
_cell_angle_gamma 69.777(5)
_cell_formula_units_Z 2
_cell_length_a 9.770(3)
_cell_length_b 9.847(3)
_cell_length_c 13.793(5)
_cell_measurement_reflns_used 855
_cell_measurement_temperature 293(2)
_cell_measurement_theta_max 26.38
_cell_measurement_theta_min 2.23
_cell_volume 1188.6(7)
_computing_cell_refinement 'Bruker SMART'
_computing_data_collection 'Bruker SMART'
_computing_data_reduction 'Bruker SAINT'
_computing_molecular_graphics 'Bruker SHELXTL'
_computing_publication_material 'Bruker SHELXTL'
_computing_structure_refinement 'SHELXL-97 (Sheldrick, 1997)'
_computing_structure_solution 'SHELXS-97 (Sheldrick, 1990)'
_diffrn_ambient_temperature 293(2)
_diffrn_measured_fraction_theta_full 0.982
_diffrn_measured_fraction_theta_max 0.982
_diffrn_measurement_device_type 'CCD area detector'
_diffrn_measurement_method 'phi and omega scans'
_diffrn_radiation_monochromator graphite
_diffrn_radiation_source 'fine-focus sealed tube'
_diffrn_radiation_type MoK\a
_diffrn_radiation_wavelength 0.71073
_diffrn_reflns_av_R_equivalents 0.0285
_diffrn_reflns_av_sigmaI/netI 0.0624
_diffrn_reflns_limit_h_max 12
_diffrn_reflns_limit_h_min -6
_diffrn_reflns_limit_k_max 12
_diffrn_reflns_limit_k_min -10
_diffrn_reflns_limit_l_max 17
_diffrn_reflns_limit_l_min -10
_diffrn_reflns_number 6917
_diffrn_reflns_theta_full 26.42
_diffrn_reflns_theta_max 26.42
_diffrn_reflns_theta_min 1.55
_exptl_absorpt_coefficient_mu 2.333
_exptl_absorpt_correction_T_max 1.000000
_exptl_absorpt_correction_T_min 0.830074
_exptl_absorpt_correction_type multi-scan
_exptl_absorpt_process_details SADABS
_exptl_crystal_density_diffrn 1.875
_exptl_crystal_density_meas ?
_exptl_crystal_density_method 'not measured'
_exptl_crystal_F_000 660
_exptl_crystal_size_max 0.20
_exptl_crystal_size_mid 0.16
_exptl_crystal_size_min 0.08
_refine_diff_density_max 0.484
_refine_diff_density_min -0.535
_refine_diff_density_rms 0.101
_refine_ls_extinction_coef 0.0009(3)
_refine_ls_extinction_expression Fc^*^=kFc[1+0.001xFc^2^\l^3^/sin(2\q)]^-1/4^
_refine_ls_extinction_method SHELXL
_refine_ls_goodness_of_fit_ref 1.002
_refine_ls_hydrogen_treatment mixed
_refine_ls_matrix_type full
_refine_ls_number_parameters 301
_refine_ls_number_reflns 4803
_refine_ls_number_restraints 0
_refine_ls_restrained_S_all 1.002
_refine_ls_R_factor_all 0.0576
_refine_ls_R_factor_gt 0.0325
_refine_ls_shift/su_max 0.002
_refine_ls_shift/su_mean 0.000
_refine_ls_structure_factor_coef Fsqd
_refine_ls_weighting_details 'calc w=1/[\s^2^(Fo^2^)+(0.0177P)^2^+0.4319P] where P=(Fo^2^+2Fc^2^)/3'
_refine_ls_weighting_scheme calc
_refine_ls_wR_factor_gt 0.0627
_refine_ls_wR_factor_ref 0.0723
_reflns_number_gt 3608
_reflns_number_total 4803
_reflns_threshold_expression >2sigma(I)
_cod_data_source_file om034039z_si_002.txt
_cod_data_source_block 030414c
_cod_depositor_comments
;
The following automatic conversions were performed:

'_symmetry_cell_setting' value 'Triclinic' changed to 'triclinic'
according to the built-in table from CIF Core dictionary named
'cif_core.dic' version 2.4.1 from 2010-06-29.

'_exptl_absorpt_correction_type' value 'MULTI-SCAN' changed to
'multi-scan' according to the built-in table from CIF Core dictionary
named 'cif_core.dic' version 2.4.1 from 2010-06-29.

'_exptl_crystal_density_meas' value 'NONE' was changed to '?' - the
value is perceived as not measured.

Automatic conversion script
Id: cif_fix_values 4624 2016-04-14 12:54:50Z antanas 
;
_cod_original_sg_symbol_H-M P-1
_cod_database_code 4087052

loop_
_symmetry_equiv_pos_as_xyz
'x, y, z'
'-x, -y, -z'

loop_
_atom_site_label
_atom_site_type_symbol
_atom_site_fract_x
_atom_site_fract_y
_atom_site_fract_z
_atom_site_U_iso_or_equiv
_atom_site_adp_type
_atom_site_occupancy
_atom_site_symmetry_multiplicity
_atom_site_calc_flag
_atom_site_refinement_flags
_atom_site_disorder_assembly
_atom_site_disorder_group
Mo1 Mo 0.77654(4) 0.21825(4) 0.36559(3) 0.02672(11) Uani 1 1 d . . .
Mo2 Mo 0.63390(4) 0.11492(4) 0.14034(3) 0.02856(11) Uani 1 1 d . . .
Ge1 Ge 0.79144(5) 0.37927(5) 0.18200(3) 0.02803(12) Uani 1 1 d . . .
C1 C 0.9844(5) 0.1452(5) 0.2928(4) 0.0417(11) Uani 1 1 d . . .
O1 O 1.1066(4) 0.0967(4) 0.2564(3) 0.0609(10) Uani 1 1 d . . .
C2 C 0.7465(4) 0.4199(5) 0.3860(3) 0.0351(10) Uani 1 1 d . . .
O2 O 0.7255(4) 0.5357(4) 0.4024(3) 0.0541(9) Uani 1 1 d . . .
C3 C 0.8956(5) 0.1827(5) 0.4712(4) 0.0427(12) Uani 1 1 d . . .
O3 O 0.9660(4) 0.1649(4) 0.5298(3) 0.0703(12) Uani 1 1 d . . .
C4 C 0.8466(5) -0.0039(5) 0.1420(4) 0.0401(11) Uani 1 1 d . . .
O4 O 0.9687(4) -0.0689(4) 0.1418(3) 0.0640(11) Uani 1 1 d . . .
C5 C 0.6717(5) -0.0137(5) 0.0362(4) 0.0408(11) Uani 1 1 d . . .
O5 O 0.6900(4) -0.0865(4) -0.0225(3) 0.0603(10) Uani 1 1 d . . .
C6 C 0.5241(5) -0.0254(5) 0.2205(4) 0.0418(11) Uani 1 1 d . . .
O6 O 0.4584(4) -0.1027(4) 0.2672(3) 0.0664(11) Uani 1 1 d . . .
C7 C 0.7600(5) 0.5913(5) 0.1657(4) 0.0405(11) Uani 1 1 d . . .
H7A H 0.7586 0.6338 0.0958 0.061 Uiso 1 1 calc R . .
H7B H 0.8393 0.6072 0.1863 0.061 Uiso 1 1 calc R . .
H7C H 0.6669 0.6361 0.2071 0.061 Uiso 1 1 calc R . .
C8 C 0.9688(5) 0.3184(5) 0.0763(4) 0.0455(12) Uani 1 1 d . . .
H8A H 0.9901 0.2166 0.0730 0.068 Uiso 1 1 calc R . .
H8B H 1.0521 0.3329 0.0925 0.068 Uiso 1 1 calc R . .
H8C H 0.9508 0.3759 0.0118 0.068 Uiso 1 1 calc R . .
C9 C 0.6415(4) 0.1070(4) 0.3023(3) 0.0278(9) Uani 1 1 d . . .
C10 C 0.5392(4) 0.2287(4) 0.3514(3) 0.0291(9) Uani 1 1 d . . .
C11 C 0.5465(4) 0.1953(5) 0.4569(3) 0.0333(10) Uani 1 1 d . . .
H11 H 0.4904 0.2537 0.5062 0.040 Uiso 1 1 calc R . .
C12 C 0.6536(5) 0.0588(5) 0.4725(3) 0.0390(11) Uani 1 1 d . . .
H12 H 0.6820 0.0116 0.5341 0.047 Uiso 1 1 calc R . .
C13 C 0.7113(5) 0.0045(5) 0.3795(3) 0.0351(10) Uani 1 1 d . . .
H13 H 0.7838 -0.0847 0.3701 0.042 Uiso 1 1 calc R . .
C14 C 0.6337(4) 0.3535(4) 0.1301(3) 0.0286(9) Uani 1 1 d . . .
C15 C 0.4867(4) 0.3421(4) 0.1840(3) 0.0284(9) Uani 1 1 d . . .
C16 C 0.4207(5) 0.3121(4) 0.1145(3) 0.0347(10) Uani 1 1 d . . .
H16 H 0.3266 0.3008 0.1285 0.042 Uiso 1 1 calc R . .
C17 C 0.5211(5) 0.3019(5) 0.0206(4) 0.0412(11) Uani 1 1 d . . .
H17 H 0.5052 0.2806 -0.0371 0.049 Uiso 1 1 calc R . .
C18 C 0.6492(5) 0.3295(4) 0.0289(3) 0.0348(10) Uani 1 1 d . . .
H18 H 0.7310 0.3318 -0.0231 0.042 Uiso 1 1 calc R . .
C19 C 0.4269(4) 0.3502(4) 0.2962(3) 0.0265(9) Uani 1 1 d . . .
C20 C 0.4038(4) 0.5034(4) 0.3211(3) 0.0306(9) Uani 1 1 d . . .
H20A H 0.3876 0.4973 0.3942 0.037 Uiso 1 1 calc R . .
H20B H 0.4936 0.5309 0.2915 0.037 Uiso 1 1 calc R . .
C21 C 0.2731(5) 0.6223(5) 0.2818(4) 0.0432(12) Uani 1 1 d . . .
H21A H 0.2919 0.6345 0.2083 0.052 Uiso 1 1 calc R . .
H21B H 0.2629 0.7147 0.3010 0.052 Uiso 1 1 calc R . .
C22 C 0.1281(5) 0.5825(5) 0.3255(4) 0.0530(14) Uani 1 1 d . . .
H22A H 0.1057 0.5764 0.3988 0.064 Uiso 1 1 calc R . .
H22B H 0.0468 0.6584 0.2985 0.064 Uiso 1 1 calc R . .
C23 C 0.1428(4) 0.4375(5) 0.2983(4) 0.0456(13) Uani 1 1 d . . .
H23A H 0.1556 0.4467 0.2252 0.055 Uiso 1 1 calc R . .
H23B H 0.0524 0.4114 0.3291 0.055 Uiso 1 1 calc R . .
C24 C 0.2755(4) 0.3159(5) 0.3347(4) 0.0378(11) Uani 1 1 d . . .
H24A H 0.2848 0.2263 0.3122 0.045 Uiso 1 1 calc R . .
H24B H 0.2554 0.2986 0.4084 0.045 Uiso 1 1 calc R . .

loop_
_atom_site_aniso_label
_atom_site_aniso_U_11
_atom_site_aniso_U_22
_atom_site_aniso_U_33
_atom_site_aniso_U_23
_atom_site_aniso_U_13
_atom_site_aniso_U_12
Mo1 0.02547(19) 0.0278(2) 0.0262(2) -0.00239(15) -0.00647(15) -0.00745(15)
Mo2 0.0292(2) 0.0246(2) 0.0327(2) -0.00766(16) -0.00831(16) -0.00557(15)
Ge1 0.0264(2) 0.0280(2) 0.0284(2) -0.00273(19) -0.00163(18) -0.01047(18)
C1 0.038(3) 0.040(3) 0.049(3) -0.007(2) -0.014(2) -0.010(2)
O1 0.0313(19) 0.074(3) 0.068(3) -0.019(2) -0.0023(17) -0.0049(18)
C2 0.031(2) 0.044(3) 0.029(2) -0.009(2) -0.0026(19) -0.011(2)
O2 0.067(2) 0.043(2) 0.055(2) -0.0212(18) -0.0069(18) -0.0146(17)
C3 0.048(3) 0.035(3) 0.045(3) -0.009(2) -0.022(2) 0.000(2)
O3 0.083(3) 0.059(2) 0.082(3) -0.021(2) -0.060(2) 0.000(2)
C4 0.042(3) 0.035(3) 0.044(3) -0.011(2) -0.009(2) -0.008(2)
O4 0.038(2) 0.057(2) 0.086(3) -0.019(2) -0.0191(19) 0.0080(17)
C5 0.041(3) 0.034(3) 0.047(3) -0.011(2) -0.013(2) -0.005(2)
O5 0.063(2) 0.058(2) 0.067(3) -0.038(2) -0.0137(19) -0.0065(18)
C6 0.040(3) 0.033(3) 0.055(3) -0.014(2) -0.011(2) -0.009(2)
O6 0.066(2) 0.050(2) 0.086(3) -0.011(2) 0.006(2) -0.034(2)
C7 0.043(3) 0.034(3) 0.046(3) -0.001(2) -0.004(2) -0.021(2)
C8 0.034(3) 0.052(3) 0.043(3) -0.009(2) 0.010(2) -0.015(2)
C9 0.027(2) 0.026(2) 0.033(2) -0.0025(19) -0.0088(18) -0.0108(17)
C10 0.024(2) 0.033(2) 0.031(2) -0.0010(19) -0.0032(17) -0.0142(18)
C11 0.032(2) 0.042(3) 0.025(2) -0.002(2) 0.0003(18) -0.016(2)
C12 0.046(3) 0.041(3) 0.029(3) 0.004(2) -0.011(2) -0.017(2)
C13 0.035(2) 0.024(2) 0.045(3) 0.004(2) -0.012(2) -0.0102(18)
C14 0.031(2) 0.021(2) 0.030(2) -0.0001(18) -0.0033(18) -0.0077(17)
C15 0.024(2) 0.027(2) 0.033(2) -0.0072(19) -0.0087(18) -0.0007(17)
C16 0.030(2) 0.031(2) 0.045(3) -0.007(2) -0.017(2) -0.0031(19)
C17 0.053(3) 0.036(3) 0.039(3) -0.007(2) -0.026(2) -0.005(2)
C18 0.041(3) 0.033(2) 0.025(2) -0.002(2) -0.0066(19) -0.007(2)
C19 0.022(2) 0.026(2) 0.032(2) -0.0079(18) -0.0038(17) -0.0079(17)
C20 0.028(2) 0.035(2) 0.030(2) -0.0093(19) -0.0010(18) -0.0105(18)
C21 0.036(3) 0.036(3) 0.052(3) -0.013(2) -0.005(2) -0.004(2)
C22 0.031(3) 0.042(3) 0.082(4) -0.020(3) -0.010(3) -0.001(2)
C23 0.018(2) 0.048(3) 0.070(4) -0.016(3) -0.005(2) -0.008(2)
C24 0.025(2) 0.039(3) 0.050(3) -0.009(2) -0.001(2) -0.0142(19)

loop_
_atom_type_symbol
_atom_type_description
_atom_type_scat_dispersion_real
_atom_type_scat_dispersion_imag
_atom_type_scat_source
C C 0.0033 0.0016 'International Tables Vol C Tables 4.2.6.8 and 6.1.1.4'
H H 0.0000 0.0000 'International Tables Vol C Tables 4.2.6.8 and 6.1.1.4'
O O 0.0106 0.0060 'International Tables Vol C Tables 4.2.6.8 and 6.1.1.4'
Ge Ge 0.1547 1.8001 'International Tables Vol C Tables 4.2.6.8 and 6.1.1.4'
Mo Mo -1.6832 0.6857 'International Tables Vol C Tables 4.2.6.8 and 6.1.1.4'

loop_
_geom_angle_atom_site_label_1
_geom_angle_atom_site_label_2
_geom_angle_atom_site_label_3
_geom_angle
_geom_angle_site_symmetry_1
_geom_angle_site_symmetry_3
C2 Mo1 C1 106.68(18) . .
C2 Mo1 C3 77.84(18) . .
C1 Mo1 C3 76.59(19) . .
C2 Mo1 C12 124.95(17) . .
C1 Mo1 C12 121.35(18) . .
C3 Mo1 C12 88.06(18) . .
C2 Mo1 C11 98.04(16) . .
C1 Mo1 C11 154.79(17) . .
C3 Mo1 C11 104.47(18) . .
C12 Mo1 C11 34.93(14) . .
C2 Mo1 C10 102.56(16) . .
C1 Mo1 C10 137.72(17) . .
C3 Mo1 C10 140.09(18) . .
C12 Mo1 C10 58.54(14) . .
C11 Mo1 C10 35.61(14) . .
C2 Mo1 C13 156.29(16) . .
C1 Mo1 C13 97.01(17) . .
C3 Mo1 C13 107.42(17) . .
C12 Mo1 C13 35.06(15) . .
C11 Mo1 C13 58.28(15) . .
C10 Mo1 C13 58.21(14) . .
C2 Mo1 C9 134.60(15) . .
C1 Mo1 C9 104.28(17) . .
C3 Mo1 C9 142.11(17) . .
C12 Mo1 C9 58.58(15) . .
C11 Mo1 C9 59.13(15) . .
C10 Mo1 C9 35.55(13) . .
C13 Mo1 C9 34.76(13) . .
C2 Mo1 Ge1 73.74(13) . .
C1 Mo1 Ge1 73.78(14) . .
C3 Mo1 Ge1 130.31(14) . .
C12 Mo1 Ge1 141.56(11) . .
C11 Mo1 Ge1 119.09(10) . .
C10 Mo1 Ge1 86.13(10) . .
C13 Mo1 Ge1 114.99(11) . .
C9 Mo1 Ge1 84.15(10) . .
C6 Mo2 C4 102.56(18) . .
C6 Mo2 C5 80.07(19) . .
C4 Mo2 C5 78.89(18) . .
C6 Mo2 C9 74.90(17) . .
C4 Mo2 C9 79.79(17) . .
C5 Mo2 C9 142.47(16) . .
C6 Mo2 C14 140.68(16) . .
C4 Mo2 C14 103.57(16) . .
C5 Mo2 C14 133.68(17) . .
C9 Mo2 C14 81.41(14) . .
C6 Mo2 C15 105.23(16) . .
C4 Mo2 C15 134.15(16) . .
C5 Mo2 C15 141.33(16) . .
C9 Mo2 C15 73.27(14) . .
C14 Mo2 C15 36.86(13) . .
C6 Mo2 C18 152.53(17) . .
C4 Mo2 C18 103.96(17) . .
C5 Mo2 C18 98.10(17) . .
C9 Mo2 C18 116.87(15) . .
C14 Mo2 C18 35.79(14) . .
C15 Mo2 C18 59.62(14) . .
C6 Mo2 C17 118.17(18) . .
C4 Mo2 C17 132.16(18) . .
C5 Mo2 C17 84.23(17) . .
C9 Mo2 C17 132.34(15) . .
C14 Mo2 C17 59.54(15) . .
C15 Mo2 C17 59.14(15) . .
C18 Mo2 C17 35.06(14) . .
C6 Mo2 C16 95.49(17) . .
C4 Mo2 C16 161.81(17) . .
C5 Mo2 C16 106.81(17) . .
C9 Mo2 C16 103.05(15) . .
C14 Mo2 C16 59.76(14) . .
C15 Mo2 C16 35.29(14) . .
C18 Mo2 C16 58.51(15) . .
C17 Mo2 C16 35.09(15) . .
C14 Ge1 C7 107.54(17) . .
C14 Ge1 C8 102.89(19) . .
C7 Ge1 C8 101.90(19) . .
C14 Ge1 Mo1 103.15(11) . .
C7 Ge1 Mo1 120.51(14) . .
C8 Ge1 Mo1 119.16(15) . .
O1 C1 Mo1 175.5(4) . .
O2 C2 Mo1 176.8(4) . .
O3 C3 Mo1 178.0(5) . .
O4 C4 Mo2 178.5(4) . .
O5 C5 Mo2 178.5(4) . .
O6 C6 Mo2 178.3(4) . .
Ge1 C7 H7A 109.5 . .
Ge1 C7 H7B 109.5 . .
H7A C7 H7B 109.5 . .
Ge1 C7 H7C 109.5 . .
H7A C7 H7C 109.5 . .
H7B C7 H7C 109.5 . .
Ge1 C8 H8A 109.5 . .
Ge1 C8 H8B 109.5 . .
H8A C8 H8B 109.5 . .
Ge1 C8 H8C 109.5 . .
H8A C8 H8C 109.5 . .
H8B C8 H8C 109.5 . .
C13 C9 C10 105.7(4) . .
C13 C9 Mo2 137.2(3) . .
C10 C9 Mo2 116.7(3) . .
C13 C9 Mo1 71.1(2) . .
C10 C9 Mo1 70.2(2) . .
Mo2 C9 Mo1 127.72(17) . .
C11 C10 C9 108.5(4) . .
C11 C10 C19 129.6(4) . .
C9 C10 C19 120.8(4) . .
C11 C10 Mo1 72.0(2) . .
C9 C10 Mo1 74.2(2) . .
C19 C10 Mo1 129.3(3) . .
C12 C11 C10 107.5(4) . .
C12 C11 Mo1 72.1(2) . .
C10 C11 Mo1 72.4(2) . .
C12 C11 H11 126.3 . .
C10 C11 H11 126.3 . .
Mo1 C11 H11 121.0 . .
C11 C12 C13 108.9(4) . .
C11 C12 Mo1 73.0(2) . .
C13 C12 Mo1 73.7(2) . .
C11 C12 H12 125.6 . .
C13 C12 H12 125.6 . .
Mo1 C12 H12 119.6 . .
C12 C13 C9 109.4(4) . .
C12 C13 Mo1 71.3(2) . .
C9 C13 Mo1 74.1(2) . .
C12 C13 H13 125.3 . .
C9 C13 H13 125.3 . .
Mo1 C13 H13 121.0 . .
C18 C14 C15 106.0(4) . .
C18 C14 Ge1 124.2(3) . .
C15 C14 Ge1 129.6(3) . .
C18 C14 Mo2 72.6(2) . .
C15 C14 Mo2 71.6(2) . .
Ge1 C14 Mo2 116.94(18) . .
C16 C15 C14 107.5(4) . .
C16 C15 C19 128.0(4) . .
C14 C15 C19 124.4(3) . .
C16 C15 Mo2 73.2(2) . .
C14 C15 Mo2 71.5(2) . .
C19 C15 Mo2 117.2(3) . .
C17 C16 C15 108.9(4) . .
C17 C16 Mo2 72.1(2) . .
C15 C16 Mo2 71.5(2) . .
C17 C16 H16 125.6 . .
C15 C16 H16 125.6 . .
Mo2 C16 H16 122.5 . .
C18 C17 C16 108.5(4) . .
C18 C17 Mo2 72.4(2) . .
C16 C17 Mo2 72.8(2) . .
C18 C17 H17 125.8 . .
C16 C17 H17 125.8 . .
Mo2 C17 H17 120.8 . .
C17 C18 C14 109.2(4) . .
C17 C18 Mo2 72.6(2) . .
C14 C18 Mo2 71.6(2) . .
C17 C18 H18 125.4 . .
C14 C18 H18 125.4 . .
Mo2 C18 H18 122.1 . .
C15 C19 C10 105.6(3) . .
C15 C19 C20 111.9(3) . .
C10 C19 C20 112.5(3) . .
C15 C19 C24 112.6(3) . .
C10 C19 C24 106.5(3) . .
C20 C19 C24 107.8(3) . .
C21 C20 C19 113.3(3) . .
C21 C20 H20A 108.9 . .
C19 C20 H20A 108.9 . .
C21 C20 H20B 108.9 . .
C19 C20 H20B 108.9 . .
H20A C20 H20B 107.7 . .
C20 C21 C22 110.9(4) . .
C20 C21 H21A 109.5 . .
C22 C21 H21A 109.5 . .
C20 C21 H21B 109.5 . .
C22 C21 H21B 109.5 . .
H21A C21 H21B 108.1 . .
C23 C22 C21 110.3(4) . .
C23 C22 H22A 109.6 . .
C21 C22 H22A 109.6 . .
C23 C22 H22B 109.6 . .
C21 C22 H22B 109.6 . .
H22A C22 H22B 108.1 . .
C22 C23 C24 111.3(4) . .
C22 C23 H23A 109.4 . .
C24 C23 H23A 109.4 . .
C22 C23 H23B 109.4 . .
C24 C23 H23B 109.4 . .
H23A C23 H23B 108.0 . .
C23 C24 C19 114.3(4) . .
C23 C24 H24A 108.7 . .
C19 C24 H24A 108.7 . .
C23 C24 H24B 108.7 . .
C19 C24 H24B 108.7 . .
H24A C24 H24B 107.6 . .

loop_
_geom_bond_atom_site_label_1
_geom_bond_atom_site_label_2
_geom_bond_distance
_geom_bond_site_symmetry_2
Mo1 C2 1.980(5) .
Mo1 C1 1.982(5) .
Mo1 C3 1.987(5) .
Mo1 C12 2.325(4) .
Mo1 C11 2.336(4) .
Mo1 C10 2.342(4) .
Mo1 C13 2.356(4) .
Mo1 C9 2.395(4) .
Mo1 Ge1 2.6569(9) .
Mo2 C6 1.997(5) .
Mo2 C4 2.004(5) .
Mo2 C5 2.013(5) .
Mo2 C9 2.237(4) .
Mo2 C14 2.321(4) .
Mo2 C15 2.322(4) .
Mo2 C18 2.334(4) .
Mo2 C17 2.336(4) .
Mo2 C16 2.345(4) .
Ge1 C14 1.967(4) .
Ge1 C7 1.969(4) .
Ge1 C8 1.970(4) .
C1 O1 1.147(5) .
C2 O2 1.152(5) .
C3 O3 1.137(5) .
C4 O4 1.142(5) .
C5 O5 1.143(5) .
C6 O6 1.144(5) .
C7 H7A 0.9600 .
C7 H7B 0.9600 .
C7 H7C 0.9600 .
C8 H8A 0.9600 .
C8 H8B 0.9600 .
C8 H8C 0.9600 .
C9 C13 1.420(5) .
C9 C10 1.447(5) .
C10 C11 1.430(6) .
C10 C19 1.521(5) .
C11 C12 1.399(6) .
C11 H11 0.9300 .
C12 C13 1.410(6) .
C12 H12 0.9300 .
C13 H13 0.9300 .
C14 C18 1.430(6) .
C14 C15 1.468(5) .
C15 C16 1.415(6) .
C15 C19 1.518(6) .
C16 C17 1.411(6) .
C16 H16 0.9300 .
C17 C18 1.407(6) .
C17 H17 0.9300 .
C18 H18 0.9300 .
C19 C20 1.552(5) .
C19 C24 1.563(5) .
C20 C21 1.524(6) .
C20 H20A 0.9700 .
C20 H20B 0.9700 .
C21 C22 1.536(6) .
C21 H21A 0.9700 .
C21 H21B 0.9700 .
C22 C23 1.509(6) .
C22 H22A 0.9700 .
C22 H22B 0.9700 .
C23 C24 1.533(6) .
C23 H23A 0.9700 .
C23 H23B 0.9700 .
C24 H24A 0.9700 .
C24 H24B 0.9700 .

loop_
_geom_torsion_atom_site_label_1
_geom_torsion_atom_site_label_2
_geom_torsion_atom_site_label_3
_geom_torsion_atom_site_label_4
_geom_torsion
_geom_torsion_site_symmetry_1
_geom_torsion_site_symmetry_2
_geom_torsion_site_symmetry_3
_geom_torsion_site_symmetry_4
C2 Mo1 Ge1 C14 -122.10(17) . . . .
C1 Mo1 Ge1 C14 124.56(19) . . . .
C3 Mo1 Ge1 C14 -179.7(2) . . . .
C12 Mo1 Ge1 C14 4.2(2) . . . .
C11 Mo1 Ge1 C14 -31.85(17) . . . .
C10 Mo1 Ge1 C14 -17.81(16) . . . .
C13 Mo1 Ge1 C14 34.30(17) . . . .
C9 Mo1 Ge1 C14 17.82(15) . . . .
C2 Mo1 Ge1 C7 -2.30(19) . . . .
C1 Mo1 Ge1 C7 -115.6(2) . . . .
C3 Mo1 Ge1 C7 -60.0(2) . . . .
C12 Mo1 Ge1 C7 124.0(2) . . . .
C11 Mo1 Ge1 C7 87.95(19) . . . .
C10 Mo1 Ge1 C7 101.98(18) . . . .
C13 Mo1 Ge1 C7 154.09(19) . . . .
C9 Mo1 Ge1 C7 137.61(18) . . . .
C2 Mo1 Ge1 C8 124.8(2) . . . .
C1 Mo1 Ge1 C8 11.4(2) . . . .
C3 Mo1 Ge1 C8 67.1(2) . . . .
C12 Mo1 Ge1 C8 -108.9(3) . . . .
C11 Mo1 Ge1 C8 -145.0(2) . . . .
C10 Mo1 Ge1 C8 -130.9(2) . . . .
C13 Mo1 Ge1 C8 -78.8(2) . . . .
C9 Mo1 Ge1 C8 -95.30(19) . . . .
C2 Mo1 C1 O1 111(6) . . . .
C3 Mo1 C1 O1 38(6) . . . .
C12 Mo1 C1 O1 -41(6) . . . .
C11 Mo1 C1 O1 -58(6) . . . .
C10 Mo1 C1 O1 -118(6) . . . .
C13 Mo1 C1 O1 -68(6) . . . .
C9 Mo1 C1 O1 -103(6) . . . .
Ge1 Mo1 C1 O1 177(6) . . . .
C1 Mo1 C2 O2 -138(7) . . . .
C3 Mo1 C2 O2 -66(7) . . . .
C12 Mo1 C2 O2 13(7) . . . .
C11 Mo1 C2 O2 37(7) . . . .
C10 Mo1 C2 O2 73(7) . . . .
C13 Mo1 C2 O2 40(7) . . . .
C9 Mo1 C2 O2 91(7) . . . .
Ge1 Mo1 C2 O2 155(7) . . . .
C2 Mo1 C3 O3 -57(12) . . . .
C1 Mo1 C3 O3 54(12) . . . .
C12 Mo1 C3 O3 177(100) . . . .
C11 Mo1 C3 O3 -152(12) . . . .
C10 Mo1 C3 O3 -152(12) . . . .
C13 Mo1 C3 O3 147(12) . . . .
C9 Mo1 C3 O3 150(12) . . . .
Ge1 Mo1 C3 O3 -1(13) . . . .
C6 Mo2 C4 O4 -177(100) . . . .
C5 Mo2 C4 O4 106(17) . . . .
C9 Mo2 C4 O4 -105(17) . . . .
C14 Mo2 C4 O4 -26(17) . . . .
C15 Mo2 C4 O4 -51(17) . . . .
C18 Mo2 C4 O4 10(17) . . . .
C17 Mo2 C4 O4 35(17) . . . .
C16 Mo2 C4 O4 -4(17) . . . .
C6 Mo2 C5 O5 49(17) . . . .
C4 Mo2 C5 O5 154(17) . . . .
C9 Mo2 C5 O5 97(17) . . . .
C14 Mo2 C5 O5 -108(17) . . . .
C15 Mo2 C5 O5 -53(17) . . . .
C18 Mo2 C5 O5 -104(17) . . . .
C17 Mo2 C5 O5 -71(17) . . . .
C16 Mo2 C5 O5 -44(17) . . . .
C4 Mo2 C6 O6 148(16) . . . .
C5 Mo2 C6 O6 -136(16) . . . .
C9 Mo2 C6 O6 72(16) . . . .
C14 Mo2 C6 O6 17(16) . . . .
C15 Mo2 C6 O6 5(16) . . . .
C18 Mo2 C6 O6 -48(16) . . . .
C17 Mo2 C6 O6 -58(16) . . . .
C16 Mo2 C6 O6 -30(16) . . . .
C6 Mo2 C9 C13 69.6(4) . . . .
C4 Mo2 C9 C13 -36.5(4) . . . .
C5 Mo2 C9 C13 19.7(5) . . . .
C14 Mo2 C9 C13 -142.0(4) . . . .
C15 Mo2 C9 C13 -179.0(4) . . . .
C18 Mo2 C9 C13 -137.1(4) . . . .
C17 Mo2 C9 C13 -175.8(4) . . . .
C16 Mo2 C9 C13 161.9(4) . . . .
C6 Mo2 C9 C10 -102.0(3) . . . .
C4 Mo2 C9 C10 151.9(3) . . . .
C5 Mo2 C9 C10 -151.9(3) . . . .
C14 Mo2 C9 C10 46.3(3) . . . .
C15 Mo2 C9 C10 9.4(3) . . . .
C18 Mo2 C9 C10 51.3(3) . . . .
C17 Mo2 C9 C10 12.5(4) . . . .
C16 Mo2 C9 C10 -9.8(3) . . . .
C6 Mo2 C9 Mo1 173.2(3) . . . .
C4 Mo2 C9 Mo1 67.1(2) . . . .
C5 Mo2 C9 Mo1 123.3(3) . . . .
C14 Mo2 C9 Mo1 -38.5(2) . . . .
C15 Mo2 C9 Mo1 -75.4(2) . . . .
C18 Mo2 C9 Mo1 -33.5(3) . . . .
C17 Mo2 C9 Mo1 -72.3(3) . . . .
C16 Mo2 C9 Mo1 -94.6(2) . . . .
C2 Mo1 C9 C13 -146.6(3) . . . .
C1 Mo1 C9 C13 81.6(3) . . . .
C3 Mo1 C9 C13 -4.8(4) . . . .
C12 Mo1 C9 C13 -36.7(2) . . . .
C11 Mo1 C9 C13 -77.7(3) . . . .
C10 Mo1 C9 C13 -115.3(4) . . . .
Ge1 Mo1 C9 C13 153.2(2) . . . .
C2 Mo1 C9 C10 -31.3(3) . . . .
C1 Mo1 C9 C10 -163.1(2) . . . .
C3 Mo1 C9 C10 110.5(3) . . . .
C12 Mo1 C9 C10 78.6(2) . . . .
C11 Mo1 C9 C10 37.6(2) . . . .
C13 Mo1 C9 C10 115.3(4) . . . .
Ge1 Mo1 C9 C10 -91.5(2) . . . .
C2 Mo1 C9 Mo2 77.7(3) . . . .
C1 Mo1 C9 Mo2 -54.2(3) . . . .
C3 Mo1 C9 Mo2 -140.6(3) . . . .
C12 Mo1 C9 Mo2 -172.4(3) . . . .
C11 Mo1 C9 Mo2 146.5(3) . . . .
C10 Mo1 C9 Mo2 108.9(3) . . . .
C13 Mo1 C9 Mo2 -135.8(4) . . . .
Ge1 Mo1 C9 Mo2 17.41(19) . . . .
C13 C9 C10 C11 -1.6(4) . . . .
Mo2 C9 C10 C11 172.5(2) . . . .
Mo1 C9 C10 C11 -64.3(3) . . . .
C13 C9 C10 C19 -170.6(3) . . . .
Mo2 C9 C10 C19 3.5(4) . . . .
Mo1 C9 C10 C19 126.7(3) . . . .
C13 C9 C10 Mo1 62.7(3) . . . .
Mo2 C9 C10 Mo1 -123.2(2) . . . .
C2 Mo1 C10 C11 -86.3(3) . . . .
C1 Mo1 C10 C11 140.7(3) . . . .
C3 Mo1 C10 C11 -0.3(4) . . . .
C12 Mo1 C10 C11 37.2(2) . . . .
C13 Mo1 C10 C11 78.6(3) . . . .
C9 Mo1 C10 C11 116.0(3) . . . .
Ge1 Mo1 C10 C11 -158.7(2) . . . .
C2 Mo1 C10 C9 157.7(2) . . . .
C1 Mo1 C10 C9 24.7(3) . . . .
C3 Mo1 C10 C9 -116.3(3) . . . .
C12 Mo1 C10 C9 -78.8(3) . . . .
C11 Mo1 C10 C9 -116.0(3) . . . .
C13 Mo1 C10 C9 -37.3(2) . . . .
Ge1 Mo1 C10 C9 85.4(2) . . . .
C2 Mo1 C10 C19 40.6(4) . . . .
C1 Mo1 C10 C19 -92.4(4) . . . .
C3 Mo1 C10 C19 126.6(4) . . . .
C12 Mo1 C10 C19 164.1(4) . . . .
C11 Mo1 C10 C19 126.9(5) . . . .
C13 Mo1 C10 C19 -154.5(4) . . . .
C9 Mo1 C10 C19 -117.2(5) . . . .
Ge1 Mo1 C10 C19 -31.8(3) . . . .
C9 C10 C11 C12 1.8(4) . . . .
C19 C10 C11 C12 169.5(4) . . . .
Mo1 C10 C11 C12 -64.0(3) . . . .
C9 C10 C11 Mo1 65.8(3) . . . .
C19 C10 C11 Mo1 -126.5(4) . . . .
C2 Mo1 C11 C12 -143.9(3) . . . .
C1 Mo1 C11 C12 24.7(5) . . . .
C3 Mo1 C11 C12 -64.5(3) . . . .
C10 Mo1 C11 C12 115.7(4) . . . .
C13 Mo1 C11 C12 37.3(3) . . . .
C9 Mo1 C11 C12 78.2(3) . . . .
Ge1 Mo1 C11 C12 140.2(2) . . . .
C2 Mo1 C11 C10 100.4(3) . . . .
C1 Mo1 C11 C10 -91.0(4) . . . .
C3 Mo1 C11 C10 179.8(3) . . . .
C12 Mo1 C11 C10 -115.7(4) . . . .
C13 Mo1 C11 C10 -78.4(3) . . . .
C9 Mo1 C11 C10 -37.5(2) . . . .
Ge1 Mo1 C11 C10 24.5(3) . . . .
C10 C11 C12 C13 -1.2(5) . . . .
Mo1 C11 C12 C13 -65.5(3) . . . .
C10 C11 C12 Mo1 64.2(3) . . . .
C2 Mo1 C12 C11 45.3(3) . . . .
C1 Mo1 C12 C11 -168.0(3) . . . .
C3 Mo1 C12 C11 119.0(3) . . . .
C10 Mo1 C12 C11 -38.0(3) . . . .
C13 Mo1 C12 C11 -116.2(4) . . . .
C9 Mo1 C12 C11 -79.9(3) . . . .
Ge1 Mo1 C12 C11 -64.0(3) . . . .
C2 Mo1 C12 C13 161.6(2) . . . .
C1 Mo1 C12 C13 -51.7(3) . . . .
C3 Mo1 C12 C13 -124.7(3) . . . .
C11 Mo1 C12 C13 116.2(4) . . . .
C10 Mo1 C12 C13 78.3(3) . . . .
C9 Mo1 C12 C13 36.3(2) . . . .
Ge1 Mo1 C12 C13 52.2(3) . . . .
C11 C12 C13 C9 0.2(5) . . . .
Mo1 C12 C13 C9 -64.8(3) . . . .
C11 C12 C13 Mo1 65.0(3) . . . .
C10 C9 C13 C12 0.9(4) . . . .
Mo2 C9 C13 C12 -171.4(3) . . . .
Mo1 C9 C13 C12 63.0(3) . . . .
C10 C9 C13 Mo1 -62.1(3) . . . .
Mo2 C9 C13 Mo1 125.7(4) . . . .
C2 Mo1 C13 C12 -40.1(5) . . . .
C1 Mo1 C13 C12 137.5(3) . . . .
C3 Mo1 C13 C12 59.4(3) . . . .
C11 Mo1 C13 C12 -37.1(2) . . . .
C10 Mo1 C13 C12 -79.3(3) . . . .
C9 Mo1 C13 C12 -117.5(4) . . . .
Ge1 Mo1 C13 C12 -147.2(2) . . . .
C2 Mo1 C13 C9 77.4(5) . . . .
C1 Mo1 C13 C9 -105.0(3) . . . .
C3 Mo1 C13 C9 176.9(3) . . . .
C12 Mo1 C13 C9 117.5(4) . . . .
C11 Mo1 C13 C9 80.4(3) . . . .
C10 Mo1 C13 C9 38.2(2) . . . .
Ge1 Mo1 C13 C9 -29.7(3) . . . .
C7 Ge1 C14 C18 94.5(4) . . . .
C8 Ge1 C14 C18 -12.6(4) . . . .
Mo1 Ge1 C14 C18 -137.1(3) . . . .
C7 Ge1 C14 C15 -91.1(4) . . . .
C8 Ge1 C14 C15 161.8(4) . . . .
Mo1 Ge1 C14 C15 37.3(4) . . . .
C7 Ge1 C14 Mo2 -178.89(19) . . . .
C8 Ge1 C14 Mo2 74.0(2) . . . .
Mo1 Ge1 C14 Mo2 -50.53(19) . . . .
C6 Mo2 C14 C18 -134.5(3) . . . .
C4 Mo2 C14 C18 95.1(3) . . . .
C5 Mo2 C14 C18 7.6(3) . . . .
C9 Mo2 C14 C18 172.4(3) . . . .
C15 Mo2 C14 C18 -114.1(3) . . . .
C17 Mo2 C14 C18 -36.1(2) . . . .
C16 Mo2 C14 C18 -77.0(3) . . . .
C6 Mo2 C14 C15 -20.4(4) . . . .
C4 Mo2 C14 C15 -150.8(2) . . . .
C5 Mo2 C14 C15 121.7(3) . . . .
C9 Mo2 C14 C15 -73.5(2) . . . .
C18 Mo2 C14 C15 114.1(3) . . . .
C17 Mo2 C14 C15 78.0(3) . . . .
C16 Mo2 C14 C15 37.1(2) . . . .
C6 Mo2 C14 Ge1 105.4(3) . . . .
C4 Mo2 C14 Ge1 -25.0(2) . . . .
C5 Mo2 C14 Ge1 -112.5(2) . . . .
C9 Mo2 C14 Ge1 52.2(2) . . . .
C15 Mo2 C14 Ge1 125.8(3) . . . .
C18 Mo2 C14 Ge1 -120.1(3) . . . .
C17 Mo2 C14 Ge1 -156.2(3) . . . .
C16 Mo2 C14 Ge1 162.9(3) . . . .
C18 C14 C15 C16 0.1(4) . . . .
Ge1 C14 C15 C16 -175.1(3) . . . .
Mo2 C14 C15 C16 -64.9(3) . . . .
C18 C14 C15 C19 175.8(4) . . . .
Ge1 C14 C15 C19 0.6(6) . . . .
Mo2 C14 C15 C19 110.8(4) . . . .
C18 C14 C15 Mo2 65.0(3) . . . .
Ge1 C14 C15 Mo2 -110.2(3) . . . .
C6 Mo2 C15 C16 -77.7(3) . . . .
C4 Mo2 C15 C16 157.0(3) . . . .
C5 Mo2 C15 C16 15.4(4) . . . .
C9 Mo2 C15 C16 -146.4(3) . . . .
C14 Mo2 C15 C16 115.5(4) . . . .
C18 Mo2 C15 C16 77.3(3) . . . .
C17 Mo2 C15 C16 36.3(3) . . . .
C6 Mo2 C15 C14 166.8(2) . . . .
C4 Mo2 C15 C14 41.4(3) . . . .
C5 Mo2 C15 C14 -100.1(3) . . . .
C9 Mo2 C15 C14 98.1(2) . . . .
C18 Mo2 C15 C14 -38.2(2) . . . .
C17 Mo2 C15 C14 -79.2(3) . . . .
C16 Mo2 C15 C14 -115.5(4) . . . .
C6 Mo2 C15 C19 47.0(3) . . . .
C4 Mo2 C15 C19 -78.4(3) . . . .
C5 Mo2 C15 C19 140.1(3) . . . .
C9 Mo2 C15 C19 -21.7(3) . . . .
C14 Mo2 C15 C19 -119.8(4) . . . .
C18 Mo2 C15 C19 -158.0(3) . . . .
C17 Mo2 C15 C19 161.0(3) . . . .
C16 Mo2 C15 C19 124.7(4) . . . .
C14 C15 C16 C17 1.0(5) . . . .
C19 C15 C16 C17 -174.5(4) . . . .
Mo2 C15 C16 C17 -62.8(3) . . . .
C14 C15 C16 Mo2 63.8(3) . . . .
C19 C15 C16 Mo2 -111.7(4) . . . .
C6 Mo2 C16 C17 -133.5(3) . . . .
C4 Mo2 C16 C17 53.7(7) . . . .
C5 Mo2 C16 C17 -52.2(3) . . . .
C9 Mo2 C16 C17 150.8(3) . . . .
C14 Mo2 C16 C17 79.0(3) . . . .
C15 Mo2 C16 C17 117.8(4) . . . .
C18 Mo2 C16 C17 37.1(2) . . . .
C6 Mo2 C16 C15 108.7(3) . . . .
C4 Mo2 C16 C15 -64.1(7) . . . .
C5 Mo2 C16 C15 -170.0(3) . . . .
C9 Mo2 C16 C15 33.0(3) . . . .
C14 Mo2 C16 C15 -38.8(2) . . . .
C18 Mo2 C16 C15 -80.7(3) . . . .
C17 Mo2 C16 C15 -117.8(4) . . . .
C15 C16 C17 C18 -1.6(5) . . . .
Mo2 C16 C17 C18 -64.1(3) . . . .
C15 C16 C17 Mo2 62.4(3) . . . .
C6 Mo2 C17 C18 171.5(3) . . . .
C4 Mo2 C17 C18 -43.6(3) . . . .
C5 Mo2 C17 C18 -113.0(3) . . . .
C9 Mo2 C17 C18 76.5(3) . . . .
C14 Mo2 C17 C18 36.8(2) . . . .
C15 Mo2 C17 C18 80.0(3) . . . .
C16 Mo2 C17 C18 116.5(4) . . . .
C6 Mo2 C17 C16 55.0(3) . . . .
C4 Mo2 C17 C16 -160.1(3) . . . .
C5 Mo2 C17 C16 130.5(3) . . . .
C9 Mo2 C17 C16 -40.0(3) . . . .
C14 Mo2 C17 C16 -79.7(3) . . . .
C15 Mo2 C17 C16 -36.5(2) . . . .
C18 Mo2 C17 C16 -116.5(4) . . . .
C16 C17 C18 C14 1.7(5) . . . .
Mo2 C17 C18 C14 -62.6(3) . . . .
C16 C17 C18 Mo2 64.3(3) . . . .
C15 C14 C18 C17 -1.1(4) . . . .
Ge1 C14 C18 C17 174.4(3) . . . .
Mo2 C14 C18 C17 63.2(3) . . . .
C15 C14 C18 Mo2 -64.3(3) . . . .
Ge1 C14 C18 Mo2 111.2(3) . . . .
C6 Mo2 C18 C17 -16.4(5) . . . .
C4 Mo2 C18 C17 148.2(3) . . . .
C5 Mo2 C18 C17 67.7(3) . . . .
C9 Mo2 C18 C17 -126.3(3) . . . .
C14 Mo2 C18 C17 -117.9(4) . . . .
C15 Mo2 C18 C17 -78.5(3) . . . .
C16 Mo2 C18 C17 -37.1(2) . . . .
C6 Mo2 C18 C14 101.5(4) . . . .
C4 Mo2 C18 C14 -93.9(3) . . . .
C5 Mo2 C18 C14 -174.4(2) . . . .
C9 Mo2 C18 C14 -8.4(3) . . . .
C15 Mo2 C18 C14 39.4(2) . . . .
C17 Mo2 C18 C14 117.9(4) . . . .
C16 Mo2 C18 C14 80.8(3) . . . .
C16 C15 C19 C10 117.5(4) . . . .
C14 C15 C19 C10 -57.3(5) . . . .
Mo2 C15 C19 C10 28.1(4) . . . .
C16 C15 C19 C20 -119.8(4) . . . .
C14 C15 C19 C20 65.4(5) . . . .
Mo2 C15 C19 C20 150.7(3) . . . .
C16 C15 C19 C24 1.7(6) . . . .
C14 C15 C19 C24 -173.1(3) . . . .
Mo2 C15 C19 C24 -87.7(3) . . . .
C11 C10 C19 C15 173.2(4) . . . .
C9 C10 C19 C15 -20.4(5) . . . .
Mo1 C10 C19 C15 74.2(4) . . . .
C11 C10 C19 C20 51.0(5) . . . .
C9 C10 C19 C20 -142.6(4) . . . .
Mo1 C10 C19 C20 -48.1(5) . . . .
C11 C10 C19 C24 -66.9(5) . . . .
C9 C10 C19 C24 99.5(4) . . . .
Mo1 C10 C19 C24 -166.0(3) . . . .
C15 C19 C20 C21 71.5(4) . . . .
C10 C19 C20 C21 -169.9(3) . . . .
C24 C19 C20 C21 -52.8(5) . . . .
C19 C20 C21 C22 57.8(5) . . . .
C20 C21 C22 C23 -58.0(5) . . . .
C21 C22 C23 C24 56.2(6) . . . .
C22 C23 C24 C19 -54.9(5) . . . .
C15 C19 C24 C23 -72.5(5) . . . .
C10 C19 C24 C23 172.3(4) . . . .
C20 C19 C24 C23 51.3(5) . . . .
